data_7025521
loop_
_publ_author_name
'Bowmaker, Graham A.'
'Pakawatchai, Chaveng'
'Saithong, Saowanit'
'Skelton, Brian W.'
'White, Allan H.'

_publ_section_title
;
 Structural and spectroscopic studies of some adducts of silver(I) halides
 with thiourea and N-ethyl substituted thioureas.
;
_journal_issue 18
_journal_name_full 'Dalton transactions (Cambridge, England : 2003)'
_journal_page_first 4391
_journal_page_last 4404
_journal_paper_doi 10.1039/c001398f
_journal_volume 39
_journal_year 2010
_chemical_formula_moiety 'C15 H36 Ag Cl N6 S3'
_chemical_formula_sum 'C15 H36 Ag Cl N6 S3'
_chemical_formula_weight 540
_chemical_name_systematic
;
?
;
_space_group_IT_number 2
_symmetry_cell_setting triclinic
_symmetry_space_group_name_Hall '-P 1'
_symmetry_space_group_name_H-M 'P -1'
_atom_sites_solution_hydrogens geom
_atom_sites_solution_primary direct
_atom_sites_solution_secondary difmap
_audit_creation_date 2009-08-19T20:43:57-00:00
_audit_creation_method 'WinGX routine CIF_UPDATE'
_cell_angle_alpha 74.412(4)
_cell_angle_beta 74.071(4)
_cell_angle_gamma 63.333(4)
_cell_formula_units_Z 4
_cell_length_a 13.2924(6)
_cell_length_b 13.4749(6)
_cell_length_c 16.3116(7)
_cell_measurement_reflns_used 9411
_cell_measurement_temperature 100(2)
_cell_measurement_theta_max 32.6717
_cell_measurement_theta_min 3.702
_cell_volume 2474.3(2)
_computing_cell_refinement
;
CrysAlis RED, Oxford Diffraction Ltd.,
Version 1.171.32.29 (release 10-06-2008 CrysAlis171 .NET)
(compiled Jun 10 2008,16:49:55)
;
_computing_data_collection
;
CrysAlis CCD, Oxford Diffraction Ltd.,
Version 1.171.32.29 (release 10-06-2008 CrysAlis171 .NET)
(compiled Jun 10 2008,16:49:55)
;
_computing_data_reduction
;
CrysAlis RED, Oxford Diffraction Ltd.,
Version 1.171.32.29 (release 10-06-2008 CrysAlis171 .NET)
(compiled Jun 10 2008,16:49:55)
;
_computing_molecular_graphics 'OrtepII (Johnson, C. K. (1976)'
_computing_publication_material 'WinGX Farrugia, L. J. (1999)'
_computing_structure_refinement 'SHELXL-97 (Sheldrick, 2008)'
_diffrn_ambient_temperature 100(2)
_diffrn_detector_area_resol_mean 10.4738
_diffrn_measured_fraction_theta_full 0.993
_diffrn_measured_fraction_theta_max 0.894
_diffrn_measurement_device_type 'Oxford Diffraction Gemini, Ruby'
_diffrn_measurement_method '\w scans'
_diffrn_orient_matrix_UB_11 0.0457088348
_diffrn_orient_matrix_UB_12 0.0159877104
_diffrn_orient_matrix_UB_13 -0.0233942699
_diffrn_orient_matrix_UB_21 -0.0279315395
_diffrn_orient_matrix_UB_22 0.0242446498
_diffrn_orient_matrix_UB_23 -0.0365892775
_diffrn_orient_matrix_UB_31 -0.0294764348
_diffrn_orient_matrix_UB_32 0.0524511016
_diffrn_orient_matrix_UB_33 0.0152642548
_diffrn_radiation_monochromator graphite
_diffrn_radiation_type MoK\a
_diffrn_radiation_wavelength 0.71073
_diffrn_reflns_av_R_equivalents 0.058
_diffrn_reflns_av_unetI/netI 0.1322
_diffrn_reflns_limit_h_max 19
_diffrn_reflns_limit_h_min -19
_diffrn_reflns_limit_k_max 19
_diffrn_reflns_limit_k_min -19
_diffrn_reflns_limit_l_max 23
_diffrn_reflns_limit_l_min -24
_diffrn_reflns_number 31962
_diffrn_reflns_theta_full 30.75
_diffrn_reflns_theta_max 32.68
_diffrn_reflns_theta_min 3.7
_exptl_absorpt_coefficient_mu 1.188
_exptl_absorpt_correction_T_max 0.91
_exptl_absorpt_correction_T_min 0.82
_exptl_absorpt_correction_type analytical
_exptl_absorpt_process_details
;
CrysAlis RED, Oxford Diffraction Ltd.,
Version 1.171.32.29 (release 10-06-2008 CrysAlis171 .NET)
(compiled Jun 10 2008,16:49:55)
Empirical absorption correction using spherical harmonics,
implemented in SCALE3 ABSPACK scaling algorithm.
;
_exptl_crystal_colour colourless
_exptl_crystal_density_diffrn 1.45
_exptl_crystal_density_method 'not measured'
_exptl_crystal_description slab
_exptl_crystal_F_000 1120
_exptl_crystal_size_max 0.24
_exptl_crystal_size_mid 0.19
_exptl_crystal_size_min 0.09
_refine_diff_density_max 2.124
_refine_diff_density_min -0.969
_refine_diff_density_rms 0.135
_refine_ls_extinction_method none
_refine_ls_goodness_of_fit_ref 0.899
_refine_ls_hydrogen_treatment constr
_refine_ls_matrix_type full
_refine_ls_number_parameters 481
_refine_ls_number_reflns 16275
_refine_ls_number_restraints 0
_refine_ls_restrained_S_all 0.899
_refine_ls_R_factor_all 0.107
_refine_ls_R_factor_gt 0.0512
_refine_ls_shift/su_max 0.002
_refine_ls_shift/su_mean 0
_refine_ls_structure_factor_coef Fsqd
_refine_ls_weighting_details 'calc w=1/[\s^2^(Fo^2^)+(0.0384P)^2^] where P=(Fo^2^+2Fc^2^)/3'
_refine_ls_weighting_scheme calc
_refine_ls_wR_factor_gt 0.0959
_refine_ls_wR_factor_ref 0.1042
_reflns_number_gt 8871
_reflns_number_total 16275
_reflns_threshold_expression I>2\s(I)
_cod_data_source_file c001398f.txt
_cod_data_source_block gb0942
_cod_original_cell_volume 2474.34(21)
_cod_original_sg_symbol_Hall -P_1
_cod_database_code 7025521

loop_
_symmetry_equiv_pos_as_xyz
'x, y, z'
'-x, -y, -z'

loop_
_atom_site_label
_atom_site_type_symbol
_atom_site_fract_x
_atom_site_fract_y
_atom_site_fract_z
_atom_site_U_iso_or_equiv
_atom_site_adp_type
_atom_site_occupancy
_atom_site_symmetry_multiplicity
_atom_site_calc_flag
_atom_site_refinement_flags
Ag1 Ag 0.67102(2) 0.69532(2) 0.451755(19) 0.02132(7) Uani 1 1 d .
Cl1 Cl 0.63023(7) 0.64742(7) 0.62457(6) 0.02061(19) Uani 1 1 d .
S1 S 0.47346(7) 0.83778(7) 0.42064(6) 0.0207(2) Uani 1 1 d .
C1 C 0.4069(3) 0.9262(3) 0.4966(3) 0.0209(8) Uani 1 1 d .
N11 N 0.4314(3) 0.8943(2) 0.5751(2) 0.0219(7) Uani 1 1 d .
H11 H 0.4866 0.8275 0.5863 0.026 Uiso 1 1 calc R
C111 C 0.3748(3) 0.9605(3) 0.6453(2) 0.0224(8) Uani 1 1 d .
H11A H 0.2912 0.9829 0.6546 0.027 Uiso 1 1 calc R
H11B H 0.3889 1.0301 0.6287 0.027 Uiso 1 1 calc R
C112 C 0.4180(4) 0.8945(3) 0.7280(3) 0.0358(11) Uani 1 1 d .
H11C H 0.4052 0.825 0.7441 0.054 Uiso 1 1 calc R
H11D H 0.3769 0.9399 0.7742 0.054 Uiso 1 1 calc R
H11E H 0.5 0.8756 0.7197 0.054 Uiso 1 1 calc R
N12 N 0.3259(3) 1.0299(2) 0.4770(2) 0.0249(7) Uani 1 1 d .
H12 H 0.2947 1.0727 0.5172 0.03 Uiso 1 1 calc R
C121 C 0.2856(4) 1.0773(3) 0.3947(3) 0.0308(10) Uani 1 1 d .
H12A H 0.3491 1.0454 0.3478 0.037 Uiso 1 1 calc R
H12B H 0.2628 1.1599 0.3834 0.037 Uiso 1 1 calc R
C122 C 0.1859(4) 1.0540(4) 0.3932(4) 0.0498(13) Uani 1 1 d .
H12C H 0.2082 0.9723 0.4037 0.075 Uiso 1 1 calc R
H12D H 0.1625 1.0867 0.3366 0.075 Uiso 1 1 calc R
H12E H 0.1219 1.0875 0.4384 0.075 Uiso 1 1 calc R
S2 S 0.84236(7) 0.75103(7) 0.40919(6) 0.02019(19) Uani 1 1 d .
C2 C 0.9304(3) 0.6677(3) 0.4841(2) 0.0186(8) Uani 1 1 d .
N21 N 0.8896(2) 0.6198(2) 0.5596(2) 0.0206(7) Uani 1 1 d .
H21 H 0.8182 0.6283 0.5677 0.025 Uiso 1 1 calc R
C211 C 0.9519(3) 0.5539(3) 0.6310(2) 0.0214(8) Uani 1 1 d .
H21A H 1.0317 0.5067 0.6073 0.026 Uiso 1 1 calc R
H21B H 0.9158 0.5029 0.668 0.026 Uiso 1 1 calc R
C212 C 0.9531(3) 0.6283(3) 0.6860(3) 0.0283(9) Uani 1 1 d .
H21C H 0.9883 0.6793 0.6496 0.042 Uiso 1 1 calc R
H21D H 0.9974 0.581 0.7319 0.042 Uiso 1 1 calc R
H21E H 0.8745 0.6725 0.712 0.042 Uiso 1 1 calc R
N22 N 1.0411(3) 0.6499(2) 0.4663(2) 0.0230(7) Uani 1 1 d .
H22 H 1.082 0.6068 0.5067 0.028 Uiso 1 1 calc R
C221 C 1.1011(3) 0.6953(3) 0.3861(2) 0.0248(9) Uani 1 1 d .
H22A H 1.0559 0.7199 0.3397 0.03 Uiso 1 1 calc R
H22B H 1.1762 0.635 0.3683 0.03 Uiso 1 1 calc R
C222 C 1.1193(3) 0.7935(3) 0.3968(3) 0.0306(9) Uani 1 1 d .
H22C H 1.045 0.8556 0.4101 0.046 Uiso 1 1 calc R
H22D H 1.1632 0.8186 0.343 0.046 Uiso 1 1 calc R
H22E H 1.1616 0.7702 0.4441 0.046 Uiso 1 1 calc R
S3 S 0.74113(7) 0.50451(7) 0.40125(6) 0.0208(2) Uani 1 1 d .
C3 C 0.6672(3) 0.4297(3) 0.4726(2) 0.0186(8) Uani 1 1 d .
N31 N 0.6288(2) 0.4444(2) 0.5547(2) 0.0204(7) Uani 1 1 d .
H31 H 0.6369 0.4981 0.5698 0.024 Uiso 1 1 calc R
C311 C 0.5742(3) 0.3785(3) 0.6219(2) 0.0237(8) Uani 1 1 d .
H31A H 0.6229 0.2972 0.6231 0.028 Uiso 1 1 calc R
H31B H 0.4995 0.394 0.6089 0.028 Uiso 1 1 calc R
C312 C 0.5566(3) 0.4091(3) 0.7092(2) 0.0261(9) Uani 1 1 d .
H31C H 0.6308 0.392 0.7225 0.039 Uiso 1 1 calc R
H31D H 0.519 0.3654 0.7539 0.039 Uiso 1 1 calc R
H31E H 0.5084 0.4897 0.7077 0.039 Uiso 1 1 calc R
N32 N 0.6496(3) 0.3521(2) 0.4482(2) 0.0220(7) Uani 1 1 d .
H32 H 0.6122 0.3157 0.4876 0.026 Uiso 1 1 calc R
C321 C 0.6871(3) 0.3231(3) 0.3617(3) 0.0282(9) Uani 1 1 d .
H32A H 0.6952 0.3882 0.3191 0.034 Uiso 1 1 calc R
H32B H 0.6279 0.3077 0.3479 0.034 Uiso 1 1 calc R
C322 C 0.7998(4) 0.2212(4) 0.3532(3) 0.0431(12) Uani 1 1 d .
H32C H 0.8587 0.2358 0.367 0.065 Uiso 1 1 calc R
H32D H 0.8223 0.2063 0.2938 0.065 Uiso 1 1 calc R
H32E H 0.7913 0.1556 0.3934 0.065 Uiso 1 1 calc R
Ag2 Ag 0.67497(2) 0.15685(2) 1.029195(19) 0.02175(7) Uani 1 1 d .
Cl2 Cl 0.72259(7) 0.19703(7) 0.85749(6) 0.02117(19) Uani 1 1 d .
S4 S 0.46007(7) 0.20649(7) 1.06226(6) 0.0202(2) Uani 1 1 d .
C4 C 0.4281(3) 0.1584(3) 0.9888(2) 0.0190(8) Uani 1 1 d .
N41 N 0.4861(2) 0.1579(2) 0.9081(2) 0.0209(7) Uani 1 1 d .
H41 H 0.5414 0.1815 0.8947 0.025 Uiso 1 1 calc R
C411 C 0.4657(3) 0.1210(3) 0.8393(3) 0.0252(9) Uani 1 1 d .
H41A H 0.4487 0.0535 0.8643 0.03 Uiso 1 1 calc R
H41B H 0.5362 0.0994 0.7951 0.03 Uiso 1 1 calc R
C412 C 0.3666(3) 0.2123(3) 0.7956(2) 0.0244(8) Uani 1 1 d .
H41C H 0.2973 0.2367 0.8394 0.037 Uiso 1 1 calc R
H41D H 0.3532 0.1819 0.7533 0.037 Uiso 1 1 calc R
H41E H 0.386 0.2768 0.7661 0.037 Uiso 1 1 calc R
N42 N 0.3422(3) 0.1244(2) 1.0120(2) 0.0231(7) Uani 1 1 d .
H42 H 0.3266 0.1033 0.9721 0.028 Uiso 1 1 calc R
C421 C 0.2729(3) 0.1195(3) 1.0974(3) 0.0271(9) Uani 1 1 d .
H42A H 0.3181 0.1083 1.1408 0.033 Uiso 1 1 calc R
H42B H 0.2528 0.0539 1.1097 0.033 Uiso 1 1 calc R
C422 C 0.1635(3) 0.2259(3) 1.1065(3) 0.0322(10) Uani 1 1 d .
H42C H 0.1828 0.29 1.1002 0.048 Uiso 1 1 calc R
H42D H 0.1168 0.2163 1.1637 0.048 Uiso 1 1 calc R
H42E H 0.1204 0.2398 1.0616 0.048 Uiso 1 1 calc R
S5 S 0.79892(7) -0.04598(7) 1.08324(6) 0.01995(19) Uani 1 1 d .
C5 C 0.9241(3) -0.0892(3) 1.0078(3) 0.0199(8) Uani 1 1 d .
N51 N 0.9309(2) -0.0350(2) 0.9277(2) 0.0191(7) Uani 1 1 d .
H51 H 0.8713 0.027 0.9146 0.023 Uiso 1 1 calc R
C511 C 1.0304(3) -0.0702(3) 0.8587(2) 0.0201(8) Uani 1 1 d .
H51A H 1.0514 -0.149 0.8538 0.024 Uiso 1 1 calc R
H51B H 1.0965 -0.0667 0.8729 0.024 Uiso 1 1 calc R
C512 C 1.0034(3) 0.0058(3) 0.7737(3) 0.0301(10) Uani 1 1 d .
H51C H 0.9464 -0.0067 0.7552 0.045 Uiso 1 1 calc R
H51D H 1.0733 -0.0111 0.7298 0.045 Uiso 1 1 calc R
H51E H 0.9729 0.0847 0.7808 0.045 Uiso 1 1 calc R
N52 N 1.0162(2) -0.1794(2) 1.0312(2) 0.0226(7) Uani 1 1 d .
H52 H 1.0789 -0.1975 0.9918 0.027 Uiso 1 1 calc R
C521 C 1.0217(3) -0.2500(3) 1.1162(3) 0.0268(9) Uani 1 1 d .
H52A H 0.9691 -0.2033 1.1605 0.032 Uiso 1 1 calc R
H52B H 1.1002 -0.28 1.1279 0.032 Uiso 1 1 calc R
C522 C 0.9902(4) -0.3477(3) 1.1244(3) 0.0356(10) Uani 1 1 d .
H52C H 0.9128 -0.3188 1.1122 0.053 Uiso 1 1 calc R
H52D H 0.9927 -0.3907 1.1832 0.053 Uiso 1 1 calc R
H52E H 1.0446 -0.3969 1.083 0.053 Uiso 1 1 calc R
S6 S 0.71442(7) 0.29425(7) 1.08500(6) 0.01937(19) Uani 1 1 d .
C6 C 0.6680(3) 0.4208(3) 1.0153(2) 0.0183(8) Uani 1 1 d .
N61 N 0.6398(2) 0.4270(2) 0.9418(2) 0.0198(7) Uani 1 1 d .
H61 H 0.6374 0.3666 0.9328 0.024 Uiso 1 1 calc R
C611 C 0.6124(3) 0.5270(3) 0.8743(2) 0.0233(8) Uani 1 1 d .
H61A H 0.5568 0.5936 0.9011 0.028 Uiso 1 1 calc R
H61B H 0.5757 0.5174 0.8334 0.028 Uiso 1 1 calc R
C612 C 0.7176(3) 0.5482(3) 0.8247(3) 0.0294(9) Uani 1 1 d .
H61C H 0.7524 0.5609 0.8645 0.044 Uiso 1 1 calc R
H61D H 0.6954 0.6148 0.7796 0.044 Uiso 1 1 calc R
H61E H 0.7729 0.4826 0.798 0.044 Uiso 1 1 calc R
N62 N 0.6591(3) 0.5149(2) 1.03560(19) 0.0198(7) Uani 1 1 d .
H62 H 0.6342 0.578 0.9989 0.024 Uiso 1 1 calc R
C621 C 0.6877(3) 0.5204(3) 1.1141(3) 0.0249(9) Uani 1 1 d .
H62A H 0.6664 0.4667 1.1625 0.03 Uiso 1 1 calc R
H62B H 0.6416 0.597 1.1285 0.03 Uiso 1 1 calc R
C622 C 0.8132(4) 0.4933(4) 1.1061(3) 0.0400(11) Uani 1 1 d .
H62C H 0.8594 0.4162 1.0947 0.06 Uiso 1 1 calc R
H62D H 0.8266 0.5001 1.1602 0.06 Uiso 1 1 calc R
H62E H 0.835 0.5461 1.0584 0.06 Uiso 1 1 calc R

loop_
_atom_site_aniso_label
_atom_site_aniso_U_11
_atom_site_aniso_U_22
_atom_site_aniso_U_33
_atom_site_aniso_U_23
_atom_site_aniso_U_13
_atom_site_aniso_U_12
Ag1 0.01623(14) 0.01906(14) 0.02711(17) -0.00482(12) -0.00560(11) -0.00432(11)
Cl1 0.0173(4) 0.0203(4) 0.0239(5) -0.0038(4) -0.0056(4) -0.0063(3)
S1 0.0158(4) 0.0181(4) 0.0268(5) -0.0079(4) -0.0060(4) -0.0021(3)
C1 0.0122(17) 0.0167(18) 0.033(2) -0.0054(16) -0.0042(15) -0.0044(13)
N11 0.0207(16) 0.0166(15) 0.0237(18) -0.0051(13) -0.0042(13) -0.0025(12)
C111 0.0209(19) 0.0179(18) 0.028(2) -0.0086(15) -0.0003(16) -0.0068(14)
C112 0.043(3) 0.030(2) 0.028(2) -0.0072(18) -0.004(2) -0.0089(19)
N12 0.0263(18) 0.0160(15) 0.0288(19) -0.0084(13) -0.0064(14) -0.0019(13)
C121 0.031(2) 0.0179(19) 0.034(2) -0.0056(17) -0.0134(19) 0.0027(16)
C122 0.043(3) 0.038(3) 0.067(4) -0.004(2) -0.034(3) -0.004(2)
S2 0.0145(4) 0.0157(4) 0.0287(5) -0.0027(4) -0.0066(4) -0.0037(3)
C2 0.0152(18) 0.0116(16) 0.027(2) -0.0059(14) -0.0047(15) -0.0016(13)
N21 0.0110(14) 0.0209(16) 0.0273(18) -0.0015(13) -0.0055(12) -0.0044(12)
C211 0.0149(18) 0.0204(18) 0.026(2) -0.0004(15) -0.0049(15) -0.0062(14)
C212 0.024(2) 0.026(2) 0.031(2) -0.0074(17) -0.0053(17) -0.0054(16)
N22 0.0150(16) 0.0245(16) 0.0275(18) -0.0007(13) -0.0055(13) -0.0072(12)
C221 0.0130(18) 0.033(2) 0.026(2) 0.0002(17) -0.0045(15) -0.0089(15)
C222 0.023(2) 0.029(2) 0.039(3) 0.0056(18) -0.0103(18) -0.0134(17)
S3 0.0149(4) 0.0176(4) 0.0278(5) -0.0061(4) -0.0027(4) -0.0044(3)
C3 0.0077(16) 0.0160(17) 0.029(2) -0.0061(15) -0.0067(14) 0.0008(13)
N31 0.0184(16) 0.0171(15) 0.0272(18) -0.0061(13) -0.0043(13) -0.0071(12)
C311 0.0170(19) 0.0183(18) 0.031(2) -0.0032(16) -0.0051(16) -0.0034(14)
C312 0.021(2) 0.025(2) 0.029(2) -0.0011(16) -0.0019(16) -0.0096(16)
N32 0.0189(16) 0.0195(16) 0.0283(19) -0.0053(13) -0.0022(13) -0.0088(12)
C321 0.031(2) 0.032(2) 0.026(2) -0.0089(18) -0.0040(17) -0.0152(17)
C322 0.040(3) 0.038(3) 0.048(3) -0.023(2) 0.005(2) -0.012(2)
Ag2 0.01729(15) 0.01665(14) 0.03017(18) -0.00421(12) -0.00701(12) -0.00417(11)
Cl2 0.0176(4) 0.0174(4) 0.0257(5) -0.0031(4) -0.0054(4) -0.0040(3)
S4 0.0149(4) 0.0175(4) 0.0292(5) -0.0065(4) -0.0071(4) -0.0042(3)
C4 0.0172(18) 0.0067(15) 0.032(2) -0.0023(14) -0.0126(15) 0.0000(13)
N41 0.0177(16) 0.0220(16) 0.0268(18) -0.0056(13) -0.0050(13) -0.0099(12)
C411 0.024(2) 0.0220(19) 0.032(2) -0.0113(17) -0.0044(17) -0.0079(15)
C412 0.024(2) 0.027(2) 0.027(2) -0.0057(17) -0.0065(16) -0.0122(16)
N42 0.0215(17) 0.0217(16) 0.0300(19) -0.0064(14) -0.0081(14) -0.0090(13)
C421 0.025(2) 0.027(2) 0.034(2) -0.0026(17) -0.0069(17) -0.0143(16)
C422 0.026(2) 0.043(2) 0.034(3) -0.013(2) -0.0018(18) -0.0170(18)
S5 0.0155(4) 0.0151(4) 0.0277(5) -0.0049(4) -0.0047(4) -0.0037(3)
C5 0.0155(18) 0.0159(17) 0.030(2) -0.0064(15) -0.0093(15) -0.0037(14)
N51 0.0109(14) 0.0149(14) 0.0282(18) -0.0044(13) -0.0042(12) -0.0016(11)
C511 0.0127(17) 0.0181(18) 0.029(2) -0.0064(15) -0.0036(15) -0.0046(13)
C512 0.028(2) 0.024(2) 0.031(2) -0.0059(17) -0.0034(18) -0.0042(16)
N52 0.0115(15) 0.0190(16) 0.0309(19) -0.0022(13) -0.0057(13) -0.0006(12)
C521 0.0151(19) 0.028(2) 0.031(2) 0.0000(17) -0.0096(16) -0.0029(15)
C522 0.030(2) 0.024(2) 0.049(3) 0.0054(19) -0.015(2) -0.0100(17)
S6 0.0163(4) 0.0135(4) 0.0277(5) -0.0031(4) -0.0070(4) -0.0039(3)
C6 0.0115(17) 0.0158(17) 0.023(2) -0.0054(14) -0.0002(14) -0.0024(13)
N61 0.0187(16) 0.0111(14) 0.0315(19) -0.0053(13) -0.0084(13) -0.0043(11)
C611 0.022(2) 0.0162(18) 0.028(2) -0.0053(15) -0.0111(16) 0.0005(14)
C612 0.025(2) 0.032(2) 0.024(2) -0.0018(17) -0.0034(17) -0.0071(17)
N62 0.0218(17) 0.0132(14) 0.0228(17) -0.0018(12) -0.0056(13) -0.0055(12)
C621 0.034(2) 0.0144(18) 0.026(2) -0.0078(15) -0.0061(17) -0.0069(15)
C622 0.041(3) 0.044(3) 0.048(3) -0.006(2) -0.022(2) -0.021(2)

loop_
_atom_type_symbol
_atom_type_description
_atom_type_scat_dispersion_real
_atom_type_scat_dispersion_imag
_atom_type_scat_source
C C 0.0033 0.0016 'International Tables Vol C Tables 4.2.6.8 and 6.1.1.4'
H H 0 0 'International Tables Vol C Tables 4.2.6.8 and 6.1.1.4'
N N 0.0061 0.0033 'International Tables Vol C Tables 4.2.6.8 and 6.1.1.4'
S S 0.1246 0.1234 'International Tables Vol C Tables 4.2.6.8 and 6.1.1.4'
Cl Cl 0.1484 0.1585 'International Tables Vol C Tables 4.2.6.8 and 6.1.1.4'
Ag Ag -0.8971 1.1015 'International Tables Vol C Tables 4.2.6.8 and 6.1.1.4'

loop_
_geom_angle_atom_site_label_1
_geom_angle_atom_site_label_2
_geom_angle_atom_site_label_3
_geom_angle
S1 Ag1 S2 121.03(3)
S1 Ag1 S3 114.46(3)
S2 Ag1 S3 106.80(3)
S1 Ag1 Cl1 101.54(3)
S2 Ag1 Cl1 106.59(3)
S3 Ag1 Cl1 104.81(3)
C1 S1 Ag1 110.17(13)
N11 C1 N12 118.2(3)
N11 C1 S1 121.8(3)
N12 C1 S1 120.0(3)
C1 N11 C111 125.7(3)
C1 N11 H11 117.2
C111 N11 H11 117.2
N11 C111 C112 111.3(3)
N11 C111 H11A 109.4
C112 C111 H11A 109.4
N11 C111 H11B 109.4
C112 C111 H11B 109.4
H11A C111 H11B 108
C111 C112 H11C 109.5
C111 C112 H11D 109.5
H11C C112 H11D 109.5
C111 C112 H11E 109.5
H11C C112 H11E 109.5
H11D C112 H11E 109.5
C1 N12 C121 125.6(3)
C1 N12 H12 117.2
C121 N12 H12 117.2
N12 C121 C122 112.5(4)
N12 C121 H12A 109.1
C122 C121 H12A 109.1
N12 C121 H12B 109.1
C122 C121 H12B 109.1
H12A C121 H12B 107.8
C121 C122 H12C 109.5
C121 C122 H12D 109.5
H12C C122 H12D 109.5
C121 C122 H12E 109.5
H12C C122 H12E 109.5
H12D C122 H12E 109.5
C2 S2 Ag1 105.90(13)
N21 C2 N22 119.0(3)
N21 C2 S2 120.4(3)
N22 C2 S2 120.6(3)
C2 N21 C211 126.3(3)
C2 N21 H21 116.9
C211 N21 H21 116.9
N21 C211 C212 112.2(3)
N21 C211 H21A 109.2
C212 C211 H21A 109.2
N21 C211 H21B 109.2
C212 C211 H21B 109.2
H21A C211 H21B 107.9
C211 C212 H21C 109.5
C211 C212 H21D 109.5
H21C C212 H21D 109.5
C211 C212 H21E 109.5
H21C C212 H21E 109.5
H21D C212 H21E 109.5
C2 N22 C221 126.5(3)
C2 N22 H22 116.8
C221 N22 H22 116.8
N22 C221 C222 112.0(3)
N22 C221 H22A 109.2
C222 C221 H22A 109.2
N22 C221 H22B 109.2
C222 C221 H22B 109.2
H22A C221 H22B 107.9
C221 C222 H22C 109.5
C221 C222 H22D 109.5
H22C C222 H22D 109.5
C221 C222 H22E 109.5
H22C C222 H22E 109.5
H22D C222 H22E 109.5
C3 S3 Ag1 107.81(12)
N31 C3 N32 117.6(3)
N31 C3 S3 121.1(3)
N32 C3 S3 121.3(3)
C3 N31 C311 125.2(3)
C3 N31 H31 117.4
C311 N31 H31 117.4
N31 C311 C312 109.8(3)
N31 C311 H31A 109.7
C312 C311 H31A 109.7
N31 C311 H31B 109.7
C312 C311 H31B 109.7
H31A C311 H31B 108.2
C311 C312 H31C 109.5
C311 C312 H31D 109.5
H31C C312 H31D 109.5
C311 C312 H31E 109.5
H31C C312 H31E 109.5
H31D C312 H31E 109.5
C3 N32 C321 125.4(3)
C3 N32 H32 117.3
C321 N32 H32 117.3
N32 C321 C322 112.5(4)
N32 C321 H32A 109.1
C322 C321 H32A 109.1
N32 C321 H32B 109.1
C322 C321 H32B 109.1
H32A C321 H32B 107.8
C321 C322 H32C 109.5
C321 C322 H32D 109.5
H32C C322 H32D 109.5
C321 C322 H32E 109.5
H32C C322 H32E 109.5
H32D C322 H32E 109.5
S5 Ag2 S4 115.08(3)
S5 Ag2 S6 111.30(3)
S4 Ag2 S6 109.52(3)
S5 Ag2 Cl2 109.16(3)
S4 Ag2 Cl2 103.60(3)
S6 Ag2 Cl2 107.68(3)
C4 S4 Ag2 108.56(12)
N41 C4 N42 119.4(3)
N41 C4 S4 120.5(3)
N42 C4 S4 120.1(3)
C4 N41 C411 125.6(3)
C4 N41 H41 117.2
C411 N41 H41 117.2
N41 C411 C412 112.8(3)
N41 C411 H41A 109
C412 C411 H41A 109
N41 C411 H41B 109
C412 C411 H41B 109
H41A C411 H41B 107.8
C411 C412 H41C 109.5
C411 C412 H41D 109.5
H41C C412 H41D 109.5
C411 C412 H41E 109.5
H41C C412 H41E 109.5
H41D C412 H41E 109.5
C4 N42 C421 125.4(3)
C4 N42 H42 117.3
C421 N42 H42 117.3
N42 C421 C422 112.5(3)
N42 C421 H42A 109.1
C422 C421 H42A 109.1
N42 C421 H42B 109.1
C422 C421 H42B 109.1
H42A C421 H42B 107.8
C421 C422 H42C 109.5
C421 C422 H42D 109.5
H42C C422 H42D 109.5
C421 C422 H42E 109.5
H42C C422 H42E 109.5
H42D C422 H42E 109.5
C5 S5 Ag2 108.41(13)
N51 C5 N52 118.9(3)
N51 C5 S5 121.4(3)
N52 C5 S5 119.7(3)
C5 N51 C511 124.9(3)
C5 N51 H51 117.6
C511 N51 H51 117.6
N51 C511 C512 110.0(3)
N51 C511 H51A 109.7
C512 C511 H51A 109.7
N51 C511 H51B 109.7
C512 C511 H51B 109.7
H51A C511 H51B 108.2
C511 C512 H51C 109.5
C511 C512 H51D 109.5
H51C C512 H51D 109.5
C511 C512 H51E 109.5
H51C C512 H51E 109.5
H51D C512 H51E 109.5
C5 N52 C521 125.6(3)
C5 N52 H52 117.2
C521 N52 H52 117.2
N52 C521 C522 113.0(3)
N52 C521 H52A 109
C522 C521 H52A 109
N52 C521 H52B 109
C522 C521 H52B 109
H52A C521 H52B 107.8
C521 C522 H52C 109.5
C521 C522 H52D 109.5
H52C C522 H52D 109.5
C521 C522 H52E 109.5
H52C C522 H52E 109.5
H52D C522 H52E 109.5
C6 S6 Ag2 106.00(13)
N61 C6 N62 119.0(3)
N61 C6 S6 120.9(3)
N62 C6 S6 120.1(3)
C6 N61 C611 124.8(3)
C6 N61 H61 117.6
C611 N61 H61 117.6
N61 C611 C612 112.3(3)
N61 C611 H61A 109.1
C612 C611 H61A 109.1
N61 C611 H61B 109.1
C612 C611 H61B 109.1
H61A C611 H61B 107.9
C611 C612 H61C 109.5
C611 C612 H61D 109.5
H61C C612 H61D 109.5
C611 C612 H61E 109.5
H61C C612 H61E 109.5
H61D C612 H61E 109.5
C6 N62 C621 124.9(3)
C6 N62 H62 117.6
C621 N62 H62 117.6
N62 C621 C622 113.4(3)
N62 C621 H62A 108.9
C622 C621 H62A 108.9
N62 C621 H62B 108.9
C622 C621 H62B 108.9
H62A C621 H62B 107.7
C621 C622 H62C 109.5
C621 C622 H62D 109.5
H62C C622 H62D 109.5
C621 C622 H62E 109.5
H62C C622 H62E 109.5
H62D C622 H62E 109.5

loop_
_geom_bond_atom_site_label_1
_geom_bond_atom_site_label_2
_geom_bond_distance
Ag1 S1 2.5538(9)
Ag1 S2 2.5728(10)
Ag1 S3 2.5931(9)
Ag1 Cl1 2.6747(10)
S1 C1 1.727(4)
C1 N11 1.318(5)
C1 N12 1.347(4)
N11 C111 1.466(4)
N11 H11 0.88
C111 C112 1.505(6)
C111 H11A 0.99
C111 H11B 0.99
C112 H11C 0.98
C112 H11D 0.98
C112 H11E 0.98
N12 C121 1.457(5)
N12 H12 0.88
C121 C122 1.501(6)
C121 H12A 0.99
C121 H12B 0.99
C122 H12C 0.98
C122 H12D 0.98
C122 H12E 0.98
S2 C2 1.730(4)
C2 N21 1.322(4)
C2 N22 1.339(4)
N21 C211 1.464(5)
N21 H21 0.88
C211 C212 1.522(5)
C211 H21A 0.99
C211 H21B 0.99
C212 H21C 0.98
C212 H21D 0.98
C212 H21E 0.98
N22 C221 1.468(5)
N22 H22 0.88
C221 C222 1.508(5)
C221 H22A 0.99
C221 H22B 0.99
C222 H22C 0.98
C222 H22D 0.98
C222 H22E 0.98
S3 C3 1.722(4)
C3 N31 1.330(4)
C3 N32 1.344(4)
N31 C311 1.460(5)
N31 H31 0.88
C311 C312 1.516(5)
C311 H31A 0.99
C311 H31B 0.99
C312 H31C 0.98
C312 H31D 0.98
C312 H31E 0.98
N32 C321 1.458(5)
N32 H32 0.88
C321 C322 1.513(5)
C321 H32A 0.99
C321 H32B 0.99
C322 H32C 0.98
C322 H32D 0.98
C322 H32E 0.98
Ag2 S5 2.5341(9)
Ag2 S4 2.5557(9)
Ag2 S6 2.5633(9)
Ag2 Cl2 2.6567(10)
S4 C4 1.726(4)
C4 N41 1.330(5)
C4 N42 1.341(5)
N41 C411 1.471(5)
N41 H41 0.88
C411 C412 1.531(5)
C411 H41A 0.99
C411 H41B 0.99
C412 H41C 0.98
C412 H41D 0.98
C412 H41E 0.98
N42 C421 1.447(5)
N42 H42 0.88
C421 C422 1.522(5)
C421 H42A 0.99
C421 H42B 0.99
C422 H42C 0.98
C422 H42D 0.98
C422 H42E 0.98
S5 C5 1.736(4)
C5 N51 1.316(5)
C5 N52 1.339(4)
N51 C511 1.466(4)
N51 H51 0.88
C511 C512 1.510(5)
C511 H51A 0.99
C511 H51B 0.99
C512 H51C 0.98
C512 H51D 0.98
C512 H51E 0.98
N52 C521 1.455(5)
N52 H52 0.88
C521 C522 1.515(5)
C521 H52A 0.99
C521 H52B 0.99
C522 H52C 0.98
C522 H52D 0.98
C522 H52E 0.98
S6 C6 1.726(4)
C6 N61 1.322(5)
C6 N62 1.342(4)
N61 C611 1.464(5)
N61 H61 0.88
C611 C612 1.518(5)
C611 H61A 0.99
C611 H61B 0.99
C612 H61C 0.98
C612 H61D 0.98
C612 H61E 0.98
N62 C621 1.460(5)
N62 H62 0.88
C621 C622 1.515(6)
C621 H62A 0.99
C621 H62B 0.99
C622 H62C 0.98
C622 H62D 0.98
C622 H62E 0.98

loop_
_geom_hbond_atom_site_label_D
_geom_hbond_atom_site_label_H
_geom_hbond_atom_site_label_A
_geom_hbond_distance_DH
_geom_hbond_distance_HA
_geom_hbond_distance_DA
_geom_hbond_angle_DHA
N11 H11 Cl1 0.88 2.37 3.247(3) 176.9
N21 H21 Cl1 0.88 2.33 3.195(3) 165.9
N31 H31 Cl1 0.88 2.37 3.243(3) 171
N41 H41 Cl2 0.88 2.41 3.267(3) 165.6
N51 H51 Cl2 0.88 2.41 3.286(3) 171.8
N61 H61 Cl2 0.88 2.54 3.332(3) 150.7
